data_7716528
loop_
_publ_author_name
'Kirk, Ryan M.'
'Hill, Anthony F.'

_publ_section_title
;
 Electrophilic As-functionalisation of &#x3c3;-arsolido complexes.
;
_journal_issue 28
_journal_name_full 'Dalton transactions (Cambridge, England : 2003)'
_journal_page_first 11959
_journal_page_last 11969
_journal_paper_doi 10.1039/d4dt01371a
_journal_volume 53
_journal_year 2024
_chemical_formula_moiety 'C20 H17 As F6 Mo O3'
_chemical_formula_sum 'C20 H17 As F6 Mo O3'
_chemical_formula_weight 590.20
_space_group_crystal_system monoclinic
_space_group_IT_number 14
_space_group_name_Hall '-P 2yn'
_space_group_name_H-M_alt 'P 1 21/n 1'
_atom_sites_solution_hydrogens geom
_atom_sites_solution_primary dual
_audit_creation_date 2022-01-29
_audit_creation_method
;
Olex2 1.3
(compiled 2020.11.12 svn.r5f609507 for OlexSys, GUI svn.r6408)
;
_audit_update_record
;
2022-01-29 deposited with the CCDC.	2024-06-27 downloaded from the CCDC.
;
_cell_angle_alpha 90
_cell_angle_beta 103.3860(10)
_cell_angle_gamma 90
_cell_formula_units_Z 4
_cell_length_a 8.62420(10)
_cell_length_b 17.9549(2)
_cell_length_c 14.1123(2)
_cell_measurement_reflns_used 8558
_cell_measurement_temperature 150.00(10)
_cell_measurement_theta_max 73.6210
_cell_measurement_theta_min 5.7960
_cell_volume 2125.87(5)
_computing_cell_refinement 'CrysAlisPro 1.171.40.82a (Rigaku OD, 2020)'
_computing_data_collection 'CrysAlisPro 1.171.40.82a (Rigaku OD, 2020)'
_computing_data_reduction 'CrysAlisPro 1.171.40.82a (Rigaku OD, 2020)'
_computing_molecular_graphics 'Olex2 1.3 (Dolomanov et al., 2009)'
_computing_publication_material 'Olex2 1.3 (Dolomanov et al., 2009)'
_computing_structure_refinement 'SHELXL 2018/3 (Sheldrick, 2015)'
_computing_structure_solution 'ShelXT (Sheldrick, 2015)'
_diffrn_ambient_environment N~2~
_diffrn_ambient_temperature 150.00(10)
_diffrn_detector 'CCD plate'
_diffrn_detector_area_resol_mean 8.1297
_diffrn_detector_type EosS2
_diffrn_measured_fraction_theta_full 1.000
_diffrn_measured_fraction_theta_max 0.997
_diffrn_measurement_details
;
List of Runs (angles in degrees, time in seconds):

  # Type    Start    End  Width  t~exp~   \w     \q     \k     \f   Frames
#--------------------------------------------------------------------------
  1  \w     39.00  97.00   1.00    1.00    --   36.95  57.00-120.00   58
  2  \w     55.00  89.00   1.00    1.00    --   36.95-125.00   0.00   34
  3  \w     18.00  67.00   1.00    1.00    --   36.95  38.00-180.00   49
  4  \w     53.00  91.00   1.00    1.00    --   36.95  57.00  90.00   38
  5  \w     -7.00  57.00   1.00    1.00    --   36.95 -77.00 150.00   64
  6  \w     49.00  80.00   1.00    1.00    --   36.95-125.00  90.00   31
  7  \w     32.00 105.00   1.00    1.00    --   36.95  38.00  90.00   73
  8  \w     30.00  77.00   1.00    1.00    --   36.95  38.00-150.00   47
  9  \w    103.00 177.00   1.00    4.00    --  111.00  77.00-150.00   74
 10  \w     73.00 109.00   1.00    4.00    --  111.00-111.00 -30.00   36
 11  \w    145.00 177.00   1.00    4.00    --  111.00  77.00-180.00   32
 12  \w     61.00  88.00   1.00    4.00    --  111.00-111.00-150.00   27
 13  \w    142.00 168.00   1.00    4.00    --  111.00  38.00 120.00   26
 14  \w     95.00 131.00   1.00    4.00    --  111.00  50.00  90.00   36
 15  \w    103.00 177.00   1.00    4.00    --  111.00  77.00 -90.00   74
 16  \w     50.00 109.00   1.00    4.00    --  111.00-111.00  60.00   59
 17  \w     74.00  99.00   1.00    4.00    --  111.00  12.00  30.00   25
 18  \w     74.00 100.00   1.00    4.00    --  111.00 -92.00-120.00   26
 19  \w     81.00 108.00   1.00    4.00    --  111.00-111.00  30.00   27
 20  \w    143.00 171.00   1.00    4.00    --  111.00  12.00  30.00   28
 21  \w     43.00  68.00   1.00    4.00    --  111.00-111.00  30.00   25
 22  \w     61.00 129.00   1.00    4.00    --  111.00 -38.00  90.00   68
 23  \w     63.00 109.00   1.00    4.00    --  111.00-111.00 -90.00   46
 24  \w     84.00 133.00   1.00    4.00    --  111.00 -77.00  90.00   49
 25  \w     84.00 109.00   1.00    4.00    --  111.00-111.00 150.00   25
 26  \w    122.00 175.00   1.00    4.00    --  111.00  50.00 -30.00   53
 27  \w    105.00 146.00   1.00    4.00    --  111.00  64.00-120.00   41
 28  \w    134.00 159.00   1.00    4.00    --  111.00 111.00-120.00   25
 29  \w     96.00 129.00   1.00    4.00    --  111.00 178.00  60.00   33
 30  \w    103.00 128.00   1.00    4.00    --  111.00 178.00 -90.00   25
 31  \w     80.00 109.00   1.00    4.00    --  111.00-111.00   0.00   29
 32  \w     42.00  69.00   1.00    4.00    --  111.00 -92.00-120.00   27
 33  \w     64.00 124.00   1.00    4.00    --  111.00 -64.00 -90.00   60
;
_diffrn_measurement_device 'four-circle diffractometer'
_diffrn_measurement_device_type 'SuperNova, Dual, Cu at home/near, EosS2'
_diffrn_measurement_method '\w scans'
_diffrn_orient_matrix_type 'CrysAlisPro convention (1999,Acta A55,543-557)'
_diffrn_orient_matrix_UB_11 -0.0905806000
_diffrn_orient_matrix_UB_12 -0.0608838000
_diffrn_orient_matrix_UB_13 -0.0676549000
_diffrn_orient_matrix_UB_21 -0.0931891000
_diffrn_orient_matrix_UB_22 0.0603749000
_diffrn_orient_matrix_UB_23 -0.0674471000
_diffrn_orient_matrix_UB_31 0.1298390000
_diffrn_orient_matrix_UB_32 0.0009274000
_diffrn_orient_matrix_UB_33 -0.0588911000
_diffrn_radiation_monochromator mirror
_diffrn_radiation_probe x-ray
_diffrn_radiation_type 'Cu K\a'
_diffrn_radiation_wavelength 1.54184
_diffrn_reflns_av_R_equivalents 0.0247
_diffrn_reflns_av_unetI/netI 0.0260
_diffrn_reflns_Laue_measured_fraction_full 1.000
_diffrn_reflns_Laue_measured_fraction_max 0.997
_diffrn_reflns_limit_h_max 10
_diffrn_reflns_limit_h_min -9
_diffrn_reflns_limit_k_max 22
_diffrn_reflns_limit_k_min -22
_diffrn_reflns_limit_l_max 16
_diffrn_reflns_limit_l_min -17
_diffrn_reflns_number 13901
_diffrn_reflns_point_group_measured_fraction_full 1.000
_diffrn_reflns_point_group_measured_fraction_max 0.997
_diffrn_reflns_theta_full 67.684
_diffrn_reflns_theta_max 73.748
_diffrn_reflns_theta_min 4.053
_diffrn_source 'micro-focus sealed X-ray tube'
_diffrn_source_type 'SuperNova (Cu) X-ray Source'
_exptl_absorpt_coefficient_mu 7.451
_exptl_absorpt_correction_T_max 1.000
_exptl_absorpt_correction_T_min 0.333
_exptl_absorpt_correction_type gaussian
_exptl_absorpt_process_details
;
CrysAlisPro 1.171.40.82a (Rigaku Oxford Diffraction, 2020)
Numerical absorption correction based on gaussian integration over
a multifaceted crystal model
Empirical absorption correction using spherical harmonics,
implemented in SCALE3 ABSPACK scaling algorithm.
;
_exptl_crystal_colour orange
_exptl_crystal_colour_primary orange
_exptl_crystal_density_diffrn 1.844
_exptl_crystal_description plate
_exptl_crystal_F_000 1160
_exptl_crystal_recrystallization_method 'Re-crystallisation from solvent: Et2O'
_exptl_crystal_size_max 0.261
_exptl_crystal_size_mid 0.109
_exptl_crystal_size_min 0.052
_refine_diff_density_max 1.060
_refine_diff_density_min -1.160
_refine_diff_density_rms 0.151
_refine_ls_extinction_method none
_refine_ls_goodness_of_fit_ref 1.049
_refine_ls_hydrogen_treatment constr
_refine_ls_matrix_type full
_refine_ls_number_parameters 284
_refine_ls_number_reflns 4288
_refine_ls_number_restraints 0
_refine_ls_restrained_S_all 1.049
_refine_ls_R_factor_all 0.0437
_refine_ls_R_factor_gt 0.0420
_refine_ls_shift/su_max 0.001
_refine_ls_shift/su_mean 0.000
_refine_ls_structure_factor_coef Fsqd
_refine_ls_weighting_details 'w=1/[\s^2^(Fo^2^)+(0.0833P)^2^+0.7784P] where P=(Fo^2^+2Fc^2^)/3'
_refine_ls_weighting_scheme calc
_refine_ls_wR_factor_gt 0.1042
_refine_ls_wR_factor_ref 0.1066
_reflns_Friedel_coverage 0.000
_reflns_number_gt 4044
_reflns_number_total 4288
_reflns_threshold_expression 'I > 2\s(I)'
_cod_data_source_file d4dt01371a2.cif
_cod_data_source_block rmk_233_a_scale
_cod_depositor_comments 'Adding full bibliography for 7716522--7716529.cif.'
_cod_database_code 7716528
_shelx_shelxl_version_number 2018/3
_chemical_oxdiff_formula C20H17As1O3Mo1F6
_chemical_oxdiff_usercomment 'Et2O evap at -30 '
_shelx_space_group_comment
;
The symmetry employed for this shelxl refinement is uniquely defined
by the following loop, which should always be used as a source of
symmetry information in preference to the above space-group names.
They are only intended as comments.
;
_reflns_odcompleteness_completeness 98.60
_reflns_odcompleteness_iscentric 1
_reflns_odcompleteness_theta 74.33
_olex2_refinement_description
;
1. Fixed Uiso
 At 1.2 times of:
  All C(H) groups
 At 1.5 times of:
  All C(H,H,H) groups
2.a Aromatic/amide H refined with riding coordinates:
 C18(H18), C19(H19), C17(H17), C16(H16), C20(H20)
2.b Idealised Me refined as rotating group:
 C13(H13a,H13b,H13c), C15(H15a,H15b,H15c), C12(H12a,H12b,H12c), C14(H14a,H14b,
 H14c)
;
_ins_header
;
TITL RMK_233_A_scale in P2(1)/n 
REM P2(1)/n (#14 in standard setting)
CELL 1.54184   8.624161  17.954878  14.112303  90.0000 103.3861  90.0000
ZERR    4.00   0.000111   0.000237   0.000179   0.0000   0.0013   0.0000
LATT  1
SYMM -x+1/2, y+1/2,-z+1/2 
SFAC C H O F As Mo
UNIT 80.00 68.00 12.00 24.00 4.00 4.00
TREF
HKLF 4
END
;
_olex2_submission_special_instructions 'No special instructions were received'
_oxdiff_exptl_absorpt_empirical_details
;
Empirical correction (ABSPACK) includes:
- Absorption correction using spherical harmonics
- Frame scaling
;
_oxdiff_exptl_absorpt_empirical_full_max 1.613
_oxdiff_exptl_absorpt_empirical_full_min 0.709

loop_
_space_group_symop_operation_xyz
'x, y, z'
'-x+1/2, y+1/2, -z+1/2'
'-x, -y, -z'
'x-1/2, -y-1/2, z-1/2'

loop_
_atom_site_label
_atom_site_type_symbol
_atom_site_fract_x
_atom_site_fract_y
_atom_site_fract_z
_atom_site_U_iso_or_equiv
_atom_site_adp_type
_atom_site_occupancy
_atom_site_site_symmetry_order
_atom_site_calc_flag
_atom_site_refinement_flags_posn
_atom_site_refinement_flags_adp
_atom_site_refinement_flags_occupancy
_atom_site_disorder_assembly
_atom_site_disorder_group
Mo1 Mo 0.68566(2) 0.65225(2) 0.49191(2) 0.01116(11) Uani 1 1 d . . . . .
As1 As 0.77149(3) 0.78575(2) 0.52233(2) 0.01042(11) Uani 1 1 d . . . . .
F1 F 0.4401(2) 0.70779(13) 0.75065(15) 0.0291(5) Uani 1 1 d . . . . .
F2 F 0.6519(3) 0.75070(13) 0.84792(13) 0.0297(5) Uani 1 1 d . . . . .
F4 F 0.7450(3) 0.89619(12) 0.77651(15) 0.0316(5) Uani 1 1 d . . . . .
F3 F 0.4786(3) 0.82530(13) 0.76158(16) 0.0323(5) Uani 1 1 d . . . . .
O3 O 0.6786(3) 0.62861(13) 0.70369(17) 0.0254(5) Uani 1 1 d . . . . .
O2 O 0.3294(3) 0.63933(15) 0.50066(19) 0.0257(5) Uani 1 1 d . . . . .
F5 F 0.8490(4) 0.92458(13) 0.6581(2) 0.0506(8) Uani 1 1 d . . . . .
F6 F 0.5949(4) 0.93291(14) 0.6410(2) 0.0527(8) Uani 1 1 d . . . . .
O1 O 0.5152(3) 0.72487(16) 0.29287(17) 0.0323(6) Uani 1 1 d . . . . .
C6 C 0.5538(4) 0.75994(19) 0.7604(2) 0.0194(6) Uani 1 1 d . . . . .
C5 C 0.7049(3) 0.81306(16) 0.6421(2) 0.0144(5) Uani 1 1 d . . . . .
C3 C 0.6656(3) 0.67680(16) 0.6425(2) 0.0146(5) Uani 1 1 d . . . . .
C4 C 0.6395(3) 0.75583(16) 0.6781(2) 0.0139(5) Uani 1 1 d . . . . .
C9 C 0.9732(3) 0.87692(16) 0.4626(2) 0.0159(5) Uani 1 1 d . . . . .
C2 C 0.4599(4) 0.64463(15) 0.4964(2) 0.0156(6) Uani 1 1 d . . . . .
C1 C 0.5781(4) 0.70015(18) 0.3674(2) 0.0206(6) Uani 1 1 d . . . . .
C11 C 0.6873(4) 0.86644(17) 0.4346(2) 0.0169(5) Uani 1 1 d . . . . .
C8 C 0.9834(3) 0.82152(17) 0.5274(2) 0.0163(6) Uani 1 1 d . . . . .
C10 C 0.8107(4) 0.90120(16) 0.4108(2) 0.0176(6) Uani 1 1 d . . . . .
C7 C 0.7231(5) 0.89171(18) 0.6798(2) 0.0262(7) Uani 1 1 d . . . . .
C13 C 1.1163(4) 0.9155(2) 0.4411(3) 0.0277(7) Uani 1 1 d . . . . .
H13A H 1.211705 0.895588 0.482246 0.042 Uiso 1 1 calc GR . . . .
H13B H 1.110107 0.967943 0.453125 0.042 Uiso 1 1 calc GR . . . .
H13C H 1.118277 0.907666 0.374061 0.042 Uiso 1 1 calc GR . . . .
C15 C 0.5124(4) 0.8808(2) 0.4002(3) 0.0283(7) Uani 1 1 d . . . . .
H15A H 0.453936 0.840116 0.419161 0.042 Uiso 1 1 calc GR . . . .
H15B H 0.485535 0.885378 0.330514 0.042 Uiso 1 1 calc GR . . . .
H15C H 0.485413 0.926084 0.428771 0.042 Uiso 1 1 calc GR . . . .
C18 C 0.7141(4) 0.53120(17) 0.4406(3) 0.0253(7) Uani 1 1 d . . . . .
H18 H 0.625885 0.505325 0.405556 0.030 Uiso 1 1 calc R . . . .
C19 C 0.7668(5) 0.53356(18) 0.5431(3) 0.0279(7) Uani 1 1 d . . . . .
H19 H 0.719485 0.509522 0.587539 0.033 Uiso 1 1 calc R . . . .
C17 C 0.8196(4) 0.57531(17) 0.4007(3) 0.0254(7) Uani 1 1 d . . . . .
H17 H 0.812026 0.583352 0.334639 0.031 Uiso 1 1 calc R . . . .
C12 C 1.1306(4) 0.7861(2) 0.5885(3) 0.0250(7) Uani 1 1 d . . . . .
H12A H 1.178033 0.819013 0.640806 0.037 Uiso 1 1 calc GR . . . .
H12B H 1.205229 0.776507 0.548977 0.037 Uiso 1 1 calc GR . . . .
H12C H 1.102699 0.740015 0.614901 0.037 Uiso 1 1 calc GR . . . .
C16 C 0.9376(4) 0.6049(2) 0.4772(3) 0.0294(7) Uani 1 1 d . . . . .
H16 H 1.021403 0.635551 0.470751 0.035 Uiso 1 1 calc R . . . .
C14 C 0.7903(5) 0.9619(2) 0.3352(3) 0.0324(8) Uani 1 1 d . . . . .
H14A H 0.842203 1.006375 0.364251 0.049 Uiso 1 1 calc GR . . . .
H14B H 0.678822 0.971606 0.310335 0.049 Uiso 1 1 calc GR . . . .
H14C H 0.836854 0.946343 0.282894 0.049 Uiso 1 1 calc GR . . . .
C20 C 0.9057(4) 0.5795(2) 0.5662(3) 0.0309(8) Uani 1 1 d . . . . .
H20 H 0.964844 0.590796 0.628425 0.037 Uiso 1 1 calc R . . . .

loop_
_atom_site_aniso_label
_atom_site_aniso_U_11
_atom_site_aniso_U_22
_atom_site_aniso_U_33
_atom_site_aniso_U_23
_atom_site_aniso_U_13
_atom_site_aniso_U_12
Mo1 0.01246(15) 0.01016(15) 0.01188(15) -0.00026(7) 0.00492(10) -0.00003(7)
As1 0.01124(17) 0.01045(17) 0.01048(17) 0.00160(9) 0.00440(12) 0.00005(10)
F1 0.0243(9) 0.0404(12) 0.0273(10) -0.0009(8) 0.0153(8) -0.0085(8)
F2 0.0353(11) 0.0459(13) 0.0083(8) 0.0023(8) 0.0058(7) -0.0045(9)
F4 0.0528(13) 0.0237(10) 0.0218(10) -0.0098(8) 0.0156(9) -0.0053(9)
F3 0.0349(12) 0.0344(12) 0.0342(12) -0.0026(9) 0.0214(10) 0.0107(10)
O3 0.0425(14) 0.0179(11) 0.0169(11) 0.0074(9) 0.0091(10) 0.0017(10)
O2 0.0148(11) 0.0275(12) 0.0363(14) 0.0015(10) 0.0086(10) -0.0050(9)
F5 0.089(2) 0.0239(11) 0.0544(16) -0.0182(10) 0.0492(16) -0.0288(12)
F6 0.086(2) 0.0269(12) 0.0409(14) -0.0001(10) 0.0068(14) 0.0321(13)
O1 0.0392(14) 0.0408(15) 0.0127(11) 0.0049(10) -0.0029(10) -0.0023(12)
C6 0.0221(14) 0.0245(15) 0.0134(14) 0.0019(11) 0.0081(11) 0.0004(12)
C5 0.0197(13) 0.0127(13) 0.0112(12) 0.0004(10) 0.0044(10) 0.0029(10)
C3 0.0182(13) 0.0146(13) 0.0114(12) -0.0006(10) 0.0044(10) -0.0022(10)
C4 0.0150(12) 0.0185(13) 0.0087(12) 0.0037(10) 0.0038(9) 0.0038(10)
C9 0.0190(13) 0.0155(13) 0.0159(13) -0.0052(10) 0.0093(11) -0.0055(11)
C2 0.0203(15) 0.0111(12) 0.0156(14) -0.0009(10) 0.0043(11) -0.0019(10)
C1 0.0216(14) 0.0230(14) 0.0183(15) -0.0031(12) 0.0065(11) -0.0043(12)
C11 0.0218(15) 0.0129(12) 0.0157(13) 0.0047(11) 0.0040(11) 0.0026(11)
C8 0.0163(13) 0.0195(14) 0.0142(13) -0.0037(11) 0.0058(10) -0.0021(11)
C10 0.0264(15) 0.0144(13) 0.0142(13) -0.0005(10) 0.0093(11) -0.0002(11)
C7 0.049(2) 0.0139(14) 0.0199(16) -0.0007(12) 0.0167(14) 0.0024(14)
C13 0.0298(17) 0.0272(16) 0.0326(18) -0.0079(14) 0.0207(14) -0.0155(13)
C15 0.0223(16) 0.0273(17) 0.0322(18) 0.0064(13) 0.0002(13) 0.0068(13)
C18 0.0348(17) 0.0119(13) 0.0346(18) -0.0082(12) 0.0192(14) -0.0010(12)
C19 0.043(2) 0.0106(14) 0.0341(18) 0.0062(12) 0.0168(15) 0.0089(13)
C17 0.0353(17) 0.0145(14) 0.0338(18) -0.0052(12) 0.0229(15) 0.0029(12)
C12 0.0169(14) 0.0325(18) 0.0252(16) -0.0012(13) 0.0043(12) 0.0027(12)
C16 0.0201(15) 0.0221(16) 0.050(2) -0.0051(15) 0.0158(14) 0.0093(13)
C14 0.049(2) 0.0229(16) 0.0272(18) 0.0103(14) 0.0135(16) -0.0029(15)
C20 0.0234(16) 0.0278(17) 0.0374(19) -0.0023(15) -0.0010(14) 0.0172(14)

loop_
_atom_type_symbol
_atom_type_description
_atom_type_scat_dispersion_real
_atom_type_scat_dispersion_imag
_atom_type_scat_source
C C 0.0181 0.0091 'International Tables Vol C Tables 4.2.6.8 and 6.1.1.4'
H H 0.0000 0.0000 'International Tables Vol C Tables 4.2.6.8 and 6.1.1.4'
As As -0.9300 1.0051 'International Tables Vol C Tables 4.2.6.8 and 6.1.1.4'
F F 0.0727 0.0534 'International Tables Vol C Tables 4.2.6.8 and 6.1.1.4'
Mo Mo -0.0483 2.7339 'International Tables Vol C Tables 4.2.6.8 and 6.1.1.4'
O O 0.0492 0.0322 'International Tables Vol C Tables 4.2.6.8 and 6.1.1.4'

loop_
_exptl_crystal_face_index_h
_exptl_crystal_face_index_k
_exptl_crystal_face_index_l
_exptl_crystal_face_perp_dist
-4 -4 -4 0.0774
0 4 8 0.0231
0 -4 -8 0.0701
3 4 5 0.0224
0 -12 1 0.0258
0 12 0 0.0202
1 12 -1 0.0148

loop_
_geom_angle_atom_site_label_1
_geom_angle_atom_site_label_2
_geom_angle_atom_site_label_3
_geom_angle
_geom_angle_site_symmetry_1
_geom_angle_site_symmetry_3
_geom_angle_publ_flag
C3 Mo1 As1 74.46(8) . . ?
C3 Mo1 C18 121.51(12) . . ?
C3 Mo1 C19 88.22(12) . . ?
C3 Mo1 C17 142.66(12) . . ?
C3 Mo1 C16 115.42(13) . . ?
C3 Mo1 C20 85.23(12) . . ?
C2 Mo1 As1 108.36(8) . . ?
C2 Mo1 C3 71.67(11) . . ?
C2 Mo1 C1 78.19(12) . . ?
C2 Mo1 C18 96.99(12) . . ?
C2 Mo1 C19 99.00(13) . . ?
C2 Mo1 C17 126.08(12) . . ?
C2 Mo1 C16 154.91(12) . . ?
C2 Mo1 C20 130.71(13) . . ?
C1 Mo1 As1 78.27(9) . . ?
C1 Mo1 C3 129.72(12) . . ?
C1 Mo1 C18 101.02(13) . . ?
C1 Mo1 C19 136.39(14) . . ?
C1 Mo1 C17 87.60(13) . . ?
C1 Mo1 C16 109.02(13) . . ?
C1 Mo1 C20 143.39(13) . . ?
C18 Mo1 As1 153.75(8) . . ?
C18 Mo1 C17 35.21(11) . . ?
C18 Mo1 C16 58.34(12) . . ?
C18 Mo1 C20 58.97(13) . . ?
C19 Mo1 As1 140.44(10) . . ?
C19 Mo1 C18 35.55(13) . . ?
C19 Mo1 C17 58.64(12) . . ?
C19 Mo1 C16 58.78(13) . . ?
C19 Mo1 C20 35.80(14) . . ?
C17 Mo1 As1 119.20(8) . . ?
C17 Mo1 C16 34.40(13) . . ?
C16 Mo1 As1 96.69(9) . . ?
C20 Mo1 As1 106.20(10) . . ?
C20 Mo1 C17 58.03(13) . . ?
C20 Mo1 C16 34.97(14) . . ?
C5 As1 Mo1 104.53(9) . . ?
C11 As1 Mo1 123.54(9) . . ?
C11 As1 C5 102.83(12) . . ?
C8 As1 Mo1 124.34(9) . . ?
C8 As1 C5 110.37(12) . . ?
C8 As1 C11 89.22(13) . . ?
F1 C6 F3 105.5(3) . . ?
F1 C6 C4 111.2(3) . . ?
F2 C6 F1 107.5(3) . . ?
F2 C6 F3 107.6(3) . . ?
F2 C6 C4 112.7(3) . . ?
F3 C6 C4 112.0(3) . . ?
C4 C5 As1 111.7(2) . . ?
C4 C5 C7 127.6(3) . . ?
C7 C5 As1 120.7(2) . . ?
O3 C3 Mo1 121.8(2) . . ?
O3 C3 C4 115.0(3) . . ?
C4 C3 Mo1 123.12(19) . . ?
C6 C4 C3 115.4(2) . . ?
C5 C4 C6 125.5(3) . . ?
C5 C4 C3 118.7(2) . . ?
C8 C9 C10 117.3(3) . . ?
C8 C9 C13 123.5(3) . . ?
C10 C9 C13 119.2(3) . . ?
O2 C2 Mo1 178.6(3) . . ?
O1 C1 Mo1 176.8(3) . . ?
C10 C11 As1 107.9(2) . . ?
C10 C11 C15 129.5(3) . . ?
C15 C11 As1 122.5(2) . . ?
C9 C8 As1 108.1(2) . . ?
C9 C8 C12 128.3(3) . . ?
C12 C8 As1 123.4(2) . . ?
C9 C10 C14 120.1(3) . . ?
C11 C10 C9 116.8(3) . . ?
C11 C10 C14 123.0(3) . . ?
F4 C7 F6 107.0(3) . . ?
F4 C7 C5 113.3(3) . . ?
F5 C7 F4 106.2(3) . . ?
F5 C7 F6 107.6(3) . . ?
F5 C7 C5 111.0(3) . . ?
F6 C7 C5 111.5(3) . . ?
C19 C18 Mo1 71.62(18) . . ?
C19 C18 C17 107.8(3) . . ?
C17 C18 Mo1 74.04(17) . . ?
C18 C19 Mo1 72.83(18) . . ?
C18 C19 C20 107.8(3) . . ?
C20 C19 Mo1 73.48(18) . . ?
C18 C17 Mo1 70.75(17) . . ?
C16 C17 Mo1 73.66(18) . . ?
C16 C17 C18 108.8(3) . . ?
C17 C16 Mo1 71.94(18) . . ?
C17 C16 C20 107.7(3) . . ?
C20 C16 Mo1 70.81(17) . . ?
C19 C20 Mo1 70.72(18) . . ?
C16 C20 Mo1 74.22(19) . . ?
C16 C20 C19 107.8(3) . . ?

loop_
_geom_bond_atom_site_label_1
_geom_bond_atom_site_label_2
_geom_bond_distance
_geom_bond_site_symmetry_2
_geom_bond_publ_flag
Mo1 As1 2.5161(4) . ?
Mo1 C3 2.216(3) . ?
Mo1 C2 1.967(3) . ?
Mo1 C1 1.983(3) . ?
Mo1 C18 2.322(3) . ?
Mo1 C19 2.306(3) . ?
Mo1 C17 2.364(3) . ?
Mo1 C16 2.386(3) . ?
Mo1 C20 2.342(3) . ?
As1 C5 1.969(3) . ?
As1 C11 1.934(3) . ?
As1 C8 1.923(3) . ?
F1 C6 1.340(4) . ?
F2 C6 1.335(4) . ?
F4 C7 1.336(4) . ?
F3 C6 1.343(4) . ?
O3 C3 1.209(4) . ?
O2 C2 1.145(4) . ?
F5 C7 1.332(4) . ?
F6 C7 1.337(5) . ?
O1 C1 1.155(4) . ?
C6 C4 1.516(4) . ?
C5 C4 1.329(4) . ?
C5 C7 1.504(4) . ?
C3 C4 1.539(4) . ?
C9 C8 1.340(4) . ?
C9 C10 1.488(4) . ?
C9 C13 1.507(4) . ?
C11 C10 1.341(4) . ?
C11 C15 1.497(4) . ?
C8 C12 1.501(4) . ?
C10 C14 1.506(4) . ?
C18 C19 1.413(5) . ?
C18 C17 1.418(4) . ?
C19 C20 1.429(5) . ?
C17 C16 1.405(5) . ?
C16 C20 1.421(6) . ?

loop_
_exptl_oxdiff_crystal_face_indexfrac_h
_exptl_oxdiff_crystal_face_indexfrac_k
_exptl_oxdiff_crystal_face_indexfrac_l
_exptl_oxdiff_crystal_face_x
_exptl_oxdiff_crystal_face_y
_exptl_oxdiff_crystal_face_z
-3.9971 -4.3175 -3.7777 0.8805 0.3666 -0.3005
0.0297 3.8883 8.3918 -0.8072 -0.3340 -0.4867
0.0965 -3.8350 -8.4526 0.7966 0.3296 0.5067
3.3977 4.4581 4.9206 -0.9121 -0.3793 0.1555
-0.0064 -11.6070 0.8597 0.6491 -0.7582 -0.0622
-0.0270 11.6569 0.2775 -0.7261 0.6876 -0.0090
0.6493 11.5698 -0.6478 -0.7194 0.6817 0.1332
